data_7155912
loop_
_publ_author_name
'Urriolabeitia, Esteban Pablo'
'Ruiz, Sara'
'Carrera, Clara'
'Villuendas, Pedro'

_publ_section_title
;
 Ru-catalysed synthesis of fused heterocycle-pyridinones and -pyrones
;
_journal_name_full 'Org. Biomol. Chem.'
_journal_paper_doi 10.1039/C7OB01497J
_journal_year 2017
_chemical_formula_sum 'C12 H15 N O S'
_chemical_formula_weight 221.32
_space_group_crystal_system monoclinic
_space_group_IT_number 14
_space_group_name_Hall '-P 2ybc'
_space_group_name_H-M_alt 'P 1 21/c 1'
_symmetry_space_group_name_Hall '-P 2ybc'
_symmetry_space_group_name_H-M 'P 1 21/c 1'
_atom_sites_solution_hydrogens mixed
_audit_creation_date
;
'Wed May 06 11:47:37 2015'
;
_audit_creation_method
;
CrysAlisPro, Agilent Technologies,
Version 1.171.37.35 (release 13-08-2014 CrysAlis171 .NET)
(compiled Aug 13 2014,18:06:01)
;
_audit_update_record
;
2016-12-16 deposited with the CCDC.
2017-10-03 downloaded from the CCDC.
;
_cell_angle_alpha 90
_cell_angle_beta 90.065(2)
_cell_angle_gamma 90
_cell_formula_units_Z 4
_cell_length_a 8.5758(2)
_cell_length_b 11.4732(4)
_cell_length_c 11.7346(3)
_cell_measurement_reflns_used 4774
_cell_measurement_temperature 293(2)
_cell_measurement_theta_max 26.2070
_cell_measurement_theta_min 3.4160
_cell_volume 1154.59(6)
_computing_cell_refinement
;
CrysAlisPro, Agilent Technologies,
Version 1.171.37.35 (release 13-08-2014 CrysAlis171 .NET)
(compiled Aug 13 2014,18:06:01)
;
_computing_data_collection
;
CrysAlisPro, Agilent Technologies,
Version 1.171.37.35 (release 13-08-2014 CrysAlis171 .NET)
(compiled Aug 13 2014,18:06:01)
;
_computing_data_reduction
;
CrysAlisPro, Agilent Technologies,
Version 1.171.37.35 (release 13-08-2014 CrysAlis171 .NET)
(compiled Aug 13 2014,18:06:01)
;
_computing_structure_refinement 'SHELXL-2014/7 (Sheldrick, 2014)'
_diffrn_ambient_temperature 293(2)
_diffrn_measured_fraction_theta_full 0.999
_diffrn_measured_fraction_theta_max 0.907
_diffrn_measurement_device_type 'Xcalibur, Sapphire3'
_diffrn_radiation_type MoK\a
_diffrn_radiation_wavelength 0.71073
_diffrn_reflns_av_R_equivalents 0.0327
_diffrn_reflns_av_unetI/netI 0.0237
_diffrn_reflns_Laue_measured_fraction_full 0.999
_diffrn_reflns_Laue_measured_fraction_max 0.907
_diffrn_reflns_limit_h_max 10
_diffrn_reflns_limit_h_min -11
_diffrn_reflns_limit_k_max 15
_diffrn_reflns_limit_k_min -15
_diffrn_reflns_limit_l_max 14
_diffrn_reflns_limit_l_min -15
_diffrn_reflns_number 17327
_diffrn_reflns_point_group_measured_fraction_full 0.999
_diffrn_reflns_point_group_measured_fraction_max 0.907
_diffrn_reflns_theta_full 25.242
_diffrn_reflns_theta_max 28.160
_diffrn_reflns_theta_min 2.966
_diffrn_source 'Enhance (Mo) X-ray Source'
_exptl_absorpt_coefficient_mu 0.253
_exptl_absorpt_correction_T_max 1.00000
_exptl_absorpt_correction_T_min 0.93857
_exptl_absorpt_correction_type multi-scan
_exptl_absorpt_process_details
;
CrysAlisPro, Agilent Technologies,
Version 1.171.37.35 (release 13-08-2014 CrysAlis171 .NET)
(compiled Aug 13 2014,18:06:01)
Empirical absorption correction using spherical harmonics,
 implemented in SCALE3 ABSPACK scaling algorithm.
;
_exptl_crystal_colour colourless
_exptl_crystal_density_diffrn 1.273
_exptl_crystal_description block
_exptl_crystal_F_000 472
_exptl_crystal_size_max 0.45
_exptl_crystal_size_mid 0.20
_exptl_crystal_size_min 0.19
_refine_diff_density_max 0.374
_refine_diff_density_min -0.236
_refine_diff_density_rms 0.053
_refine_ls_extinction_method none
_refine_ls_goodness_of_fit_ref 1.048
_refine_ls_hydrogen_treatment mixed
_refine_ls_matrix_type full
_refine_ls_number_parameters 140
_refine_ls_number_reflns 2574
_refine_ls_number_restraints 0
_refine_ls_restrained_S_all 1.048
_refine_ls_R_factor_all 0.0680
_refine_ls_R_factor_gt 0.0486
_refine_ls_shift/su_max 0.000
_refine_ls_shift/su_mean 0.000
_refine_ls_structure_factor_coef Fsqd
_refine_ls_weighting_details 'w=1/[\s^2^(Fo^2^)+(0.0650P)^2^+0.5484P] where P=(Fo^2^+2Fc^2^)/3'
_refine_ls_weighting_scheme calc
_refine_ls_wR_factor_gt 0.1276
_refine_ls_wR_factor_ref 0.1431
_reflns_Friedel_coverage 0.000
_reflns_number_gt 1956
_reflns_number_total 2574
_reflns_threshold_expression 'I > 2\s(I)'
_cod_data_source_file c7ob01497j2.cif
_cod_data_source_block '__3ac'
_cod_database_code 7155912
_shelx_shelxl_version_number 2014/7
_shelx_space_group_comment
;
The symmetry employed for this shelxl refinement is uniquely defined
by the following loop, which should always be used as a source of
symmetry information in preference to the above space-group names.
They are only intended as comments.
;

loop_
_space_group_symop_operation_xyz
'x, y, z'
'-x, y+1/2, -z+1/2'
'-x, -y, -z'
'x, -y-1/2, z-1/2'

loop_
_atom_site_label
_atom_site_type_symbol
_atom_site_fract_x
_atom_site_fract_y
_atom_site_fract_z
_atom_site_U_iso_or_equiv
_atom_site_adp_type
_atom_site_occupancy
_atom_site_site_symmetry_order
_atom_site_calc_flag
_atom_site_refinement_flags_posn
_atom_site_refinement_flags_adp
O1 O 0.62445(17) 0.42085(13) 0.43844(14) 0.0544(4) Uani 1 1 d . .
N1 N 0.39897(19) 0.33328(16) 0.49667(15) 0.0403(4) Uani 1 1 d . .
C12 C 0.5587(2) 0.23407(18) 0.36960(17) 0.0414(5) Uani 1 1 d . .
C3 C 0.4610(2) 0.13924(18) 0.37447(17) 0.0428(5) Uani 1 1 d . .
C7 C 0.1481(2) 0.2637(2) 0.57779(19) 0.0464(5) Uani 1 1 d . .
C11 C 0.5352(2) 0.33618(17) 0.43557(18) 0.0401(4) Uani 1 1 d . .
C6 C 0.2942(2) 0.24118(18) 0.50423(17) 0.0398(4) Uani 1 1 d . .
C5 C 0.2307(3) 0.0297(2) 0.4493(2) 0.0609(6) Uani 1 1 d . .
H5A H 0.2785 -0.0279 0.4014 0.091 Uiso 1 1 calc R U
H5B H 0.2257 0.0010 0.5261 0.091 Uiso 1 1 calc R U
H5C H 0.1272 0.0457 0.4223 0.091 Uiso 1 1 calc R U
C10 C 0.0004(3) 0.2483(3) 0.5053(2) 0.0647(7) Uani 1 1 d . .
H10A H -0.0009 0.1714 0.4730 0.097 Uiso 1 1 calc R U
H10B H -0.0901 0.2588 0.5523 0.097 Uiso 1 1 calc R U
H10C H -0.0003 0.3050 0.4452 0.097 Uiso 1 1 calc R U
C8 C 0.1417(3) 0.3870(3) 0.6258(3) 0.0727(8) Uani 1 1 d . .
H8A H 0.1421 0.4421 0.5642 0.109 Uiso 1 1 calc R U
H8B H 0.0481 0.3964 0.6696 0.109 Uiso 1 1 calc R U
H8C H 0.2308 0.4001 0.6737 0.109 Uiso 1 1 calc R U
C1 C 0.6367(3) 0.0830(2) 0.2367(2) 0.0632(7) Uani 1 1 d . .
H1 H 0.6819 0.0363 0.1810 0.076 Uiso 1 1 calc R U
C4 C 0.3264(2) 0.14059(18) 0.44648(17) 0.0433(5) Uani 1 1 d . .
C2 C 0.5108(3) 0.0507(2) 0.2971(2) 0.0561(6) Uani 1 1 d . .
H2 H 0.4617 -0.0212 0.2894 0.067 Uiso 1 1 calc R U
C9 C 0.1470(3) 0.1815(3) 0.6810(2) 0.0728(8) Uani 1 1 d . .
H9A H 0.1510 0.1021 0.6552 0.109 Uiso 1 1 calc R U
H9B H 0.2361 0.1973 0.7282 0.109 Uiso 1 1 calc R U
H9C H 0.0534 0.1935 0.7242 0.109 Uiso 1 1 calc R U
HN H 0.383(2) 0.395(2) 0.5298(19) 0.042(6) Uiso 1 1 d . .
S1 S 0.70616(7) 0.21793(6) 0.27176(5) 0.0567(2) Uani 1 1 d . .

loop_
_atom_site_aniso_label
_atom_site_aniso_U_11
_atom_site_aniso_U_22
_atom_site_aniso_U_33
_atom_site_aniso_U_23
_atom_site_aniso_U_13
_atom_site_aniso_U_12
O1 0.0451(8) 0.0418(8) 0.0762(11) -0.0032(7) 0.0150(7) -0.0103(7)
N1 0.0366(9) 0.0375(9) 0.0469(10) -0.0044(8) 0.0056(7) -0.0059(7)
C12 0.0361(10) 0.0459(11) 0.0423(11) 0.0005(9) 0.0010(8) 0.0009(8)
C3 0.0419(11) 0.0439(11) 0.0427(11) -0.0028(9) -0.0066(9) -0.0002(9)
C7 0.0373(11) 0.0538(12) 0.0482(12) -0.0020(10) 0.0070(9) -0.0094(9)
C11 0.0357(10) 0.0382(10) 0.0463(11) 0.0039(8) 0.0032(8) -0.0040(8)
C6 0.0348(10) 0.0435(11) 0.0410(10) 0.0026(9) -0.0010(8) -0.0075(8)
C5 0.0662(15) 0.0514(13) 0.0650(15) -0.0068(11) 0.0036(12) -0.0201(12)
C10 0.0402(12) 0.0869(18) 0.0670(15) -0.0005(14) -0.0010(11) -0.0082(12)
C8 0.0506(14) 0.0723(17) 0.095(2) -0.0269(15) 0.0264(14) -0.0121(12)
C1 0.0618(15) 0.0696(16) 0.0583(14) -0.0183(12) 0.0036(12) 0.0098(13)
C4 0.0427(11) 0.0441(11) 0.0430(11) -0.0005(9) -0.0022(9) -0.0101(9)
C2 0.0578(14) 0.0529(13) 0.0577(14) -0.0162(11) -0.0033(11) 0.0003(11)
C9 0.0706(17) 0.091(2) 0.0565(15) 0.0139(14) 0.0166(13) 0.0003(15)
S1 0.0466(4) 0.0666(4) 0.0571(4) -0.0050(3) 0.0134(3) 0.0017(3)

loop_
_atom_type_symbol
_atom_type_description
_atom_type_scat_dispersion_real
_atom_type_scat_dispersion_imag
_atom_type_scat_source
C C 0.0030 0.0020 'International Tables Vol C Tables 4.2.6.8 and 6.1.1.4'
H H 0.0000 0.0000 'International Tables Vol C Tables 4.2.6.8 and 6.1.1.4'
N N 0.0060 0.0030 'International Tables Vol C Tables 4.2.6.8 and 6.1.1.4'
O O 0.0110 0.0060 'International Tables Vol C Tables 4.2.6.8 and 6.1.1.4'
S S 0.1250 0.1230 'International Tables Vol C Tables 4.2.6.8 and 6.1.1.4'

loop_
_geom_angle_atom_site_label_1
_geom_angle_atom_site_label_2
_geom_angle_atom_site_label_3
_geom_angle
C11 N1 C6 127.07(18)
C11 N1 HN 111.7(15)
C6 N1 HN 121.3(15)
C3 C12 C11 122.96(18)
C3 C12 S1 113.06(16)
C11 C12 S1 123.94(16)
C12 C3 C2 110.72(19)
C12 C3 C4 120.54(18)
C2 C3 C4 128.7(2)
C8 C7 C9 106.2(2)
C8 C7 C10 106.3(2)
C9 C7 C10 111.2(2)
C8 C7 C6 113.05(17)
C9 C7 C6 110.14(19)
C10 C7 C6 109.91(18)
O1 C11 N1 122.14(19)
O1 C11 C12 125.12(18)
N1 C11 C12 112.73(17)
C4 C6 N1 118.65(18)
C4 C6 C7 125.65(18)
N1 C6 C7 115.70(18)
C4 C5 H5A 109.5
C4 C5 H5B 109.5
H5A C5 H5B 109.5
C4 C5 H5C 109.5
H5A C5 H5C 109.5
H5B C5 H5C 109.5
C7 C10 H10A 109.5
C7 C10 H10B 109.5
H10A C10 H10B 109.5
C7 C10 H10C 109.5
H10A C10 H10C 109.5
H10B C10 H10C 109.5
C7 C8 H8A 109.5
C7 C8 H8B 109.5
H8A C8 H8B 109.5
C7 C8 H8C 109.5
H8A C8 H8C 109.5
H8B C8 H8C 109.5
C2 C1 S1 113.74(19)
C2 C1 H1 123.1
S1 C1 H1 123.1
C6 C4 C3 117.73(18)
C6 C4 C5 126.1(2)
C3 C4 C5 116.19(19)
C1 C2 C3 112.3(2)
C1 C2 H2 123.8
C3 C2 H2 123.8
C7 C9 H9A 109.5
C7 C9 H9B 109.5
H9A C9 H9B 109.5
C7 C9 H9C 109.5
H9A C9 H9C 109.5
H9B C9 H9C 109.5
C1 S1 C12 90.12(11)

loop_
_geom_bond_atom_site_label_1
_geom_bond_atom_site_label_2
_geom_bond_distance
O1 C11 1.237(2)
N1 C11 1.372(2)
N1 C6 1.390(2)
N1 HN 0.82(2)
C12 C3 1.375(3)
C12 C11 1.419(3)
C12 S1 1.719(2)
C3 C2 1.428(3)
C3 C4 1.431(3)
C7 C8 1.524(3)
C7 C9 1.536(3)
C7 C10 1.536(3)
C7 C6 1.544(3)
C6 C4 1.367(3)
C5 C4 1.514(3)
C5 H5A 0.9600
C5 H5B 0.9600
C5 H5C 0.9600
C10 H10A 0.9600
C10 H10B 0.9600
C10 H10C 0.9600
C8 H8A 0.9600
C8 H8B 0.9600
C8 H8C 0.9600
C1 C2 1.345(3)
C1 S1 1.709(3)
C1 H1 0.9300
C2 H2 0.9300
C9 H9A 0.9600
C9 H9B 0.9600
C9 H9C 0.9600

loop_
_geom_torsion_atom_site_label_1
_geom_torsion_atom_site_label_2
_geom_torsion_atom_site_label_3
_geom_torsion_atom_site_label_4
_geom_torsion
C11 C12 C3 C2 178.6(2)
S1 C12 C3 C2 1.1(2)
C11 C12 C3 C4 1.2(3)
S1 C12 C3 C4 -176.29(15)
C6 N1 C11 O1 -176.7(2)
C6 N1 C11 C12 4.3(3)
C3 C12 C11 O1 176.0(2)
S1 C12 C11 O1 -6.8(3)
C3 C12 C11 N1 -5.0(3)
S1 C12 C11 N1 172.28(15)
C11 N1 C6 C4 0.5(3)
C11 N1 C6 C7 -178.79(19)
C8 C7 C6 C4 -176.8(2)
C9 C7 C6 C4 64.6(3)
C10 C7 C6 C4 -58.1(3)
C8 C7 C6 N1 2.4(3)
C9 C7 C6 N1 -116.1(2)
C10 C7 C6 N1 121.1(2)
N1 C6 C4 C3 -4.6(3)
C7 C6 C4 C3 174.60(18)
N1 C6 C4 C5 176.8(2)
C7 C6 C4 C5 -4.0(4)
C12 C3 C4 C6 3.8(3)
C2 C3 C4 C6 -173.0(2)
C12 C3 C4 C5 -177.4(2)
C2 C3 C4 C5 5.8(3)
S1 C1 C2 C3 2.0(3)
C12 C3 C2 C1 -1.9(3)
C4 C3 C2 C1 175.1(2)
C2 C1 S1 C12 -1.2(2)
C3 C12 S1 C1 0.03(17)
C11 C12 S1 C1 -177.5(2)
